data_7160869
loop_
_publ_author_name
'White, Lisa J.'
'Streather, Bree'
'Sutton, J. Mark'
'Rankin, Jennifer'
'Baker, Jennifer'
'Bennett, Charlotte'
'Wilson, Hollie B.'
'Hind, Charlotte K.'
'Hiscock, Jennifer R.'

_publ_section_title
;
 Dicarboxylate and dicarboxylic acid appended supramolecular
 self-associating amphiphiles as antimicrobial agents against high
 priority bacterial pathogens.
;
_journal_name_full 'Organic &amp; biomolecular chemistry'
_journal_paper_doi 10.1039/d5ob01615k
_journal_year 2025
_chemical_formula_moiety 'C13 H15 N2 O6, H2 O, C16 H36 N'
_chemical_formula_sum 'C29 H53 N3 O7'
_chemical_formula_weight 555.74
_space_group_crystal_system triclinic
_space_group_IT_number 2
_space_group_name_Hall '-P 1'
_space_group_name_H-M_alt 'P -1'
_atom_sites_solution_hydrogens mixed
_atom_sites_solution_primary dual
_audit_creation_date 2024-09-30
_audit_creation_method
;
Olex2 1.3
(compiled 2020.11.12 svn.r5f609507 for OlexSys, GUI svn.r6408)
;
_audit_update_record
;
2024-10-03 deposited with the CCDC.	2025-11-17 downloaded from the CCDC.
;
_cell_angle_alpha 93.880(3)
_cell_angle_beta 95.670(3)
_cell_angle_gamma 100.995(3)
_cell_formula_units_Z 2
_cell_length_a 8.6519(3)
_cell_length_b 9.5272(3)
_cell_length_c 19.0975(7)
_cell_measurement_reflns_used 5988
_cell_measurement_temperature 150.0(5)
_cell_measurement_theta_max 71.7690
_cell_measurement_theta_min 4.6400
_cell_volume 1531.68(9)
_computing_cell_refinement 'CrysAlisPro 1.171.42.92a (Rigaku OD, 2023)'
_computing_data_collection 'CrysAlisPro 1.171.42.92a (Rigaku OD, 2023)'
_computing_data_reduction 'CrysAlisPro 1.171.42.92a (Rigaku OD, 2023)'
_computing_molecular_graphics 'Olex2 1.3 (Dolomanov et al., 2009)'
_computing_publication_material 'Olex2 1.3 (Dolomanov et al., 2009)'
_computing_structure_refinement 'SHELXL 2013/4 (Sheldrick, 2015)'
_computing_structure_solution 'SHELXT 2014/5 (Sheldrick, 2014)'
_diffrn_ambient_environment N~2~
_diffrn_ambient_temperature 150.0(5)
_diffrn_detector 'CCD plate'
_diffrn_detector_area_resol_mean 5.2887
_diffrn_detector_type AtlasS2
_diffrn_measured_fraction_theta_full 0.975
_diffrn_measured_fraction_theta_max 1.000
_diffrn_measurement_details
;
List of Runs (angles in degrees, time in seconds):

  # Type    Start    End  Width  t~exp~   \w     \q     \k     \f   Frames
#--------------------------------------------------------------------------
  1  \w    -63.00  25.00   1.00    4.00    --  -41.91  57.00-150.00   88
  2  \w    -86.00 -57.00   1.00    4.00    --  -41.91 125.00 -90.00   29
  3  \w    -65.00  31.00   1.00    4.00    --  -41.91  38.00   0.00   96
  4  \w   -114.00 -16.00   1.00    4.00    --  -41.91 -57.00  60.00   98
  5  \w     77.00 175.00   1.00   15.99    --  103.72  30.00   0.00   98
  6  \w     88.00 113.00   1.00   15.99    --  103.72-125.00 -30.00   25
  7  \w     79.00 173.00   1.00   15.99    --  103.72  30.00 -90.00   94
  8  \w     50.00 133.00   1.00   15.99    --  103.72 -61.00-180.00   83
  9  \w     71.00  97.00   1.00   15.99    --  103.72 -94.00-180.00   26
 10  \w     45.00 123.00   1.00   15.99    --  103.72 -30.00 -60.00   78
 11  \w     98.00 132.00   1.00   15.99    --  103.72 125.00 -90.00   34
 12  \w    134.00 175.00   1.00   15.99    --  103.72 125.00 -90.00   41
 13  \w     28.00  60.00   1.00   15.99    --  103.72 -94.00-150.00   32
 14  \w     88.00 113.00   1.00   15.99    --  103.72-125.00 120.00   25
 15  \w     40.00  72.00   1.00   15.99    --  103.72-125.00 120.00   32
 16  \w     41.00 110.00   1.00   15.99    --  103.72-125.00 150.00   69
 17  \w     28.00  54.00   1.00   15.99    --  103.72 -94.00-180.00   26
 18  \w     81.00 106.00   1.00   15.99    --  103.72 -94.00-150.00   25
 19  \w     28.00 133.00   1.00   15.99    --  103.72 -77.00 -60.00  105
;
_diffrn_measurement_device 'four-circle diffractometer'
_diffrn_measurement_device_type 'SuperNova, Dual, Cu at home/near, AtlasS2'
_diffrn_measurement_method '\w scans'
_diffrn_orient_matrix_type 'CrysAlisPro convention (1999,Acta A55,543-557)'
_diffrn_orient_matrix_UB_11 0.0199682000
_diffrn_orient_matrix_UB_12 -0.0145090000
_diffrn_orient_matrix_UB_13 -0.0792724000
_diffrn_orient_matrix_UB_21 -0.1736729000
_diffrn_orient_matrix_UB_22 -0.0799266000
_diffrn_orient_matrix_UB_23 -0.0162289000
_diffrn_orient_matrix_UB_31 -0.0526761000
_diffrn_orient_matrix_UB_32 0.1440489000
_diffrn_orient_matrix_UB_33 -0.0087151000
_diffrn_radiation_monochromator mirror
_diffrn_radiation_probe x-ray
_diffrn_radiation_type 'Cu K\a'
_diffrn_radiation_wavelength 1.54184
_diffrn_reflns_av_R_equivalents 0.0294
_diffrn_reflns_av_unetI/netI 0.0366
_diffrn_reflns_Laue_measured_fraction_full 0.975
_diffrn_reflns_Laue_measured_fraction_max 1.000
_diffrn_reflns_limit_h_max 8
_diffrn_reflns_limit_h_min -10
_diffrn_reflns_limit_k_max 11
_diffrn_reflns_limit_k_min -8
_diffrn_reflns_limit_l_max 22
_diffrn_reflns_limit_l_min -22
_diffrn_reflns_number 10263
_diffrn_reflns_point_group_measured_fraction_full 0.975
_diffrn_reflns_point_group_measured_fraction_max 1.000
_diffrn_reflns_theta_full 67.684
_diffrn_reflns_theta_max 66.592
_diffrn_reflns_theta_min 4.672
_diffrn_source 'micro-focus sealed X-ray tube'
_diffrn_source_type 'SuperNova (Cu) X-ray Source'
_exptl_absorpt_coefficient_mu 0.691
_exptl_absorpt_correction_T_max 1.000
_exptl_absorpt_correction_T_min 0.795
_exptl_absorpt_correction_type gaussian
_exptl_absorpt_process_details
;
CrysAlisPro 1.171.42.92a (Rigaku Oxford Diffraction, 2023)
Numerical absorption correction based on gaussian integration over
a multifaceted crystal model
Empirical absorption correction using spherical harmonics,
implemented in SCALE3 ABSPACK scaling algorithm.
;
_exptl_crystal_colour 'clear light colourless'
_exptl_crystal_colour_lustre clear
_exptl_crystal_colour_modifier light
_exptl_crystal_colour_primary colourless
_exptl_crystal_density_diffrn 1.205
_exptl_crystal_description plate
_exptl_crystal_F_000 608
_exptl_crystal_size_max 0.27
_exptl_crystal_size_mid 0.1
_exptl_crystal_size_min 0.01
_refine_diff_density_max 0.227
_refine_diff_density_min -0.294
_refine_diff_density_rms 0.040
_refine_ls_extinction_method none
_refine_ls_goodness_of_fit_ref 1.029
_refine_ls_hydrogen_treatment constr
_refine_ls_matrix_type full
_refine_ls_number_parameters 372
_refine_ls_number_reflns 5412
_refine_ls_number_restraints 10
_refine_ls_restrained_S_all 1.065
_refine_ls_R_factor_all 0.0496
_refine_ls_R_factor_gt 0.0410
_refine_ls_shift/su_max 0.000
_refine_ls_shift/su_mean 0.000
_refine_ls_structure_factor_coef Fsqd
_refine_ls_weighting_details 'w=1/[\s^2^(Fo^2^)+(0.0527P)^2^+0.3949P] where P=(Fo^2^+2Fc^2^)/3'
_refine_ls_weighting_scheme calc
_refine_ls_wR_factor_gt 0.1042
_refine_ls_wR_factor_ref 0.1101
_reflns_Friedel_coverage 0.000
_reflns_number_gt 4603
_reflns_number_total 5412
_reflns_threshold_expression 'I > 2\s(I)'
_cod_data_source_file d5ob01615k2.cif
_cod_data_source_block 2024jrh0012_auto_res
_cod_database_code 7160869
_shelxl_version_number 2013-4
_chemical_oxdiff_formula C20H20N2O2F3
_chemical_oxdiff_usercomment '150 K lisa W 3-34-3'
_shelx_space_group_comment
;
The symmetry employed for this shelxl refinement is uniquely defined
by the following loop, which should always be used as a source of
symmetry information in preference to the above space-group names.
They are only intended as comments.
;
_shelx_estimated_absorpt_t_max 0.993
_shelx_estimated_absorpt_t_min 0.835
_reflns_odcompleteness_completeness 99.91
_reflns_odcompleteness_iscentric 1
_reflns_odcompleteness_theta 66.97
_olex2_refinement_description
;
1. Fixed Uiso
 At 1.2 times of:
  All C(H) groups, All C(H,H) groups, All C(H,H,H,H) groups, All N(H) groups
 At 1.5 times of:
  All C(H,H,H) groups, All O(H) groups, All O(H,H) groups
2. Restrained distances
 C29A-C28 \\sim C29B-C28 \\sim C17-C16 \\sim C21-C20 \\sim C25-C24
 with sigma of 0.02
3. Others
 Sof(H28C)=Sof(H28D)=Sof(C29B)=Sof(H29D)=Sof(H29E)=Sof(H29F)=1-FVAR(1)
 Sof(H28A)=Sof(H28B)=Sof(C29A)=Sof(H29A)=Sof(H29B)=Sof(H29C)=FVAR(1)
4.a Free rotating group:
 O7(H7A,H7B)
4.b Ternary CH refined with riding coordinates:
 C9(H9)
4.c Secondary CH2 refined with riding coordinates:
 C14(H14A,H14B), C22(H22A,H22B), C11(H11A,H11B), C18(H18A,H18B), C26(H26A,
 H26B), C12(H12A,H12B), C23(H23A,H23B), C15(H15A,H15B), C24(H24A,H24B),
 C19(H19A,H19B), C16(H16A,H16B), C27(H27A,H27B), C20(H20A,H20B), C28(H28A,H28B),
  C28(H28C,H28D)
4.d Aromatic/amide H refined with riding coordinates:
 N2(H2), N1(H1), C6(H6), C7(H7), C4(H4), C3(H3A)
4.e Idealised Me refined as rotating group:
 C25(H25A,H25B,H25C), C1(H1A,H1B,H1C), C21(H21A,H21B,H21C), C17(H17A,H17B,
 H17C), C29A(H29A,H29B,H29C), C29B(H29D,H29E,H29F)
4.f Idealised tetrahedral OH refined as rotating group:
 O3(H3)
;
_olex2_submission_special_instructions 'No special instructions were received'
_oxdiff_exptl_absorpt_empirical_details
;
Empirical correction (ABSPACK) includes:
- Absorption correction using spherical harmonics
- Frame scaling
;
_oxdiff_exptl_absorpt_empirical_full_max 1.968
_oxdiff_exptl_absorpt_empirical_full_min 0.723

loop_
_space_group_symop_operation_xyz
'x, y, z'
'-x, -y, -z'

loop_
_atom_site_label
_atom_site_type_symbol
_atom_site_fract_x
_atom_site_fract_y
_atom_site_fract_z
_atom_site_U_iso_or_equiv
_atom_site_adp_type
_atom_site_occupancy
_atom_site_site_symmetry_order
_atom_site_calc_flag
_atom_site_refinement_flags_posn
_atom_site_refinement_flags_adp
_atom_site_refinement_flags_occupancy
_atom_site_disorder_assembly
_atom_site_disorder_group
O5 O 0.11049(12) 0.63167(10) 0.34073(5) 0.0266(2) Uani 1 1 d . . . . .
O2 O 0.19121(13) 0.82539(11) 0.73845(5) 0.0287(2) Uani 1 1 d . . . . .
O3 O -0.05644(12) 0.62323(11) 0.62214(6) 0.0276(2) Uani 1 1 d . . . . .
H3 H -0.0800 0.5372 0.6312 0.041 Uiso 1 1 calc R U . . .
O4 O 0.17618(13) 0.56454(11) 0.60511(6) 0.0322(3) Uani 1 1 d . . . . .
O6 O 0.03088(17) 0.83374(12) 0.36903(6) 0.0409(3) Uani 1 1 d . . . . .
O7 O -0.01846(15) 0.44489(13) 0.21268(6) 0.0378(3) Uani 1 1 d G . . . .
H7A H 0.0079 0.5074 0.2494 0.057 Uiso 1 1 d G U . . .
H7B H -0.0612 0.3660 0.2296 0.057 Uiso 1 1 d G U . . .
O1 O 0.14480(15) 1.21491(14) 1.02985(6) 0.0433(3) Uani 1 1 d . . . . .
N2 N 0.09918(16) 0.91112(13) 0.63767(6) 0.0272(3) Uani 1 1 d . . . . .
H2 H 0.0474 0.9731 0.6190 0.033 Uiso 1 1 calc R U . . .
N3 N 0.51023(14) 0.45866(12) 0.75031(6) 0.0229(3) Uani 1 1 d . . . . .
N1 N 0.08765(15) 1.03151(13) 0.74332(6) 0.0267(3) Uani 1 1 d . . . . .
H1 H 0.0446 1.0878 0.7160 0.032 Uiso 1 1 calc R U . . .
C8 C 0.13007(17) 0.91662(15) 0.70911(8) 0.0236(3) Uani 1 1 d . . . . .
C5 C 0.10332(16) 1.07225(15) 0.81610(8) 0.0234(3) Uani 1 1 d . . . . .
C13 C 0.08603(16) 0.72861(15) 0.38510(7) 0.0223(3) Uani 1 1 d . . . . .
C10 C 0.09187(18) 0.65247(15) 0.60855(7) 0.0238(3) Uani 1 1 d . . . . .
C6 C 0.06789(17) 1.20457(16) 0.83574(8) 0.0257(3) Uani 1 1 d . . . . .
H6 H 0.0357 1.2614 0.8002 0.031 Uiso 1 1 calc R U . . .
C9 C 0.14952(17) 0.80581(15) 0.59163(7) 0.0240(3) Uani 1 1 d . . . . .
H9 H 0.2680 0.8257 0.5968 0.029 Uiso 1 1 calc R U . . .
C14 C 0.62292(17) 0.58800(15) 0.72952(8) 0.0244(3) Uani 1 1 d . . . . .
H14A H 0.6938 0.6335 0.7722 0.029 Uiso 1 1 calc R U . . .
H14B H 0.6900 0.5535 0.6957 0.029 Uiso 1 1 calc R U . . .
C22 C 0.61417(16) 0.36226(15) 0.78219(8) 0.0239(3) Uani 1 1 d . . . . .
H22A H 0.6870 0.4189 0.8218 0.029 Uiso 1 1 calc R U . . .
H22B H 0.6800 0.3350 0.7460 0.029 Uiso 1 1 calc R U . . .
C11 C 0.09040(18) 0.82262(15) 0.51476(7) 0.0243(3) Uani 1 1 d . . . . .
H11A H -0.0262 0.8133 0.5101 0.029 Uiso 1 1 calc R U . . .
H11B H 0.1371 0.9201 0.5029 0.029 Uiso 1 1 calc R U . . .
C2 C 0.12702(18) 1.17425(18) 0.95849(8) 0.0311(3) Uani 1 1 d . . . . .
C18 C 0.40348(17) 0.50391(16) 0.80232(8) 0.0283(3) Uani 1 1 d . . . . .
H18A H 0.3359 0.5635 0.7785 0.034 Uiso 1 1 calc R U . . .
H18B H 0.3325 0.4166 0.8144 0.034 Uiso 1 1 calc R U . . .
C26 C 0.40079(17) 0.38113(16) 0.68655(8) 0.0276(3) Uani 1 1 d . . . . .
H26A H 0.3241 0.3028 0.7030 0.033 Uiso 1 1 calc R U . . .
H26B H 0.3397 0.4494 0.6661 0.033 Uiso 1 1 calc R U . . .
C12 C 0.13235(19) 0.71258(16) 0.46242(8) 0.0286(3) Uani 1 1 d . . . . .
H12A H 0.2483 0.7179 0.4698 0.034 Uiso 1 1 calc R U . . .
H12B H 0.0804 0.6158 0.4732 0.034 Uiso 1 1 calc R U . . .
C23 C 0.52909(18) 0.22575(16) 0.80950(9) 0.0286(3) Uani 1 1 d . . . . .
H23A H 0.4535 0.1677 0.7712 0.034 Uiso 1 1 calc R U . . .
H23B H 0.4690 0.2499 0.8486 0.034 Uiso 1 1 calc R U . . .
C15 C 0.54595(18) 0.70194(15) 0.69663(8) 0.0280(3) Uani 1 1 d . . . . .
H15A H 0.4668 0.7284 0.7265 0.034 Uiso 1 1 calc R U . . .
H15B H 0.4906 0.6640 0.6493 0.034 Uiso 1 1 calc R U . . .
C7 C 0.07860(18) 1.25547(17) 0.90629(8) 0.0300(3) Uani 1 1 d . . . . .
H7 H 0.0528 1.3458 0.9187 0.036 Uiso 1 1 calc R U . . .
C24 C 0.65298(19) 0.14067(17) 0.83570(9) 0.0327(4) Uani 1 1 d D . . . .
H24A H 0.7130 0.1186 0.7962 0.039 Uiso 1 1 calc R U . . .
H24B H 0.7288 0.2008 0.8732 0.039 Uiso 1 1 calc R U . . .
C19 C 0.48654(19) 0.58691(16) 0.87030(9) 0.0319(3) Uani 1 1 d . . . . .
H19A H 0.5576 0.6753 0.8595 0.038 Uiso 1 1 calc R U . . .
H19B H 0.5518 0.5278 0.8960 0.038 Uiso 1 1 calc R U . . .
C16 C 0.6730(2) 0.83389(17) 0.69016(10) 0.0343(4) Uani 1 1 d D . . . .
H16A H 0.7298 0.8695 0.7375 0.041 Uiso 1 1 calc R U . . .
H16B H 0.7510 0.8069 0.6598 0.041 Uiso 1 1 calc R U . . .
C4 C 0.1513(2) 0.99055(17) 0.86908(8) 0.0314(3) Uani 1 1 d . . . . .
H4 H 0.1760 0.8997 0.8569 0.038 Uiso 1 1 calc R U . . .
C3 C 0.1629(2) 1.04189(19) 0.93932(9) 0.0351(4) Uani 1 1 d . . . . .
H3A H 0.1960 0.9857 0.9750 0.042 Uiso 1 1 calc R U . . .
C27 C 0.4803(2) 0.3178(2) 0.62867(9) 0.0389(4) Uani 1 1 d . . . . .
H27A H 0.5323 0.2413 0.6467 0.047 Uiso 1 1 calc R U . . .
H27B H 0.5628 0.3932 0.6136 0.047 Uiso 1 1 calc R U . . .
C25 C 0.5806(2) 0.00123(18) 0.86462(10) 0.0411(4) Uani 1 1 d D . . . .
H25A H 0.5054 -0.0589 0.8277 0.062 Uiso 1 1 calc R U . . .
H25B H 0.5250 0.0226 0.9051 0.062 Uiso 1 1 calc R U . . .
H25C H 0.6647 -0.0498 0.8796 0.062 Uiso 1 1 calc R U . . .
C20 C 0.3647(2) 0.6262(2) 0.91614(11) 0.0466(5) Uani 1 1 d D . . . .
H20A H 0.3009 0.6857 0.8899 0.056 Uiso 1 1 calc R U . . .
H20B H 0.2922 0.5371 0.9250 0.056 Uiso 1 1 calc R U . . .
C1 C 0.0809(2) 1.3349(2) 1.05176(10) 0.0500(5) Uani 1 1 d . . . . .
H1A H -0.0299 1.3211 1.0312 0.075 Uiso 1 1 calc R U . . .
H1B H 0.1420 1.4220 1.0358 0.075 Uiso 1 1 calc R U . . .
H1C H 0.0862 1.3444 1.1034 0.075 Uiso 1 1 calc R U . . .
C21 C 0.4358(3) 0.7066(2) 0.98596(10) 0.0484(5) Uani 1 1 d D . . . .
H21A H 0.5020 0.7983 0.9778 0.073 Uiso 1 1 calc R U . . .
H21B H 0.5009 0.6493 1.0120 0.073 Uiso 1 1 calc R U . . .
H21C H 0.3508 0.7245 1.0136 0.073 Uiso 1 1 calc R U . . .
C17 C 0.6014(3) 0.9530(2) 0.65869(14) 0.0589(6) Uani 1 1 d D . . . .
H17A H 0.5590 0.9230 0.6093 0.088 Uiso 1 1 calc R U . . .
H17B H 0.6834 1.0402 0.6610 0.088 Uiso 1 1 calc R U . . .
H17C H 0.5157 0.9722 0.6855 0.088 Uiso 1 1 calc R U . . .
C28 C 0.3588(3) 0.2558(2) 0.56600(12) 0.0610(6) Uani 1 1 d D . . . .
H28A H 0.2799 0.1804 0.5832 0.073 Uiso 0.554(5) 1 calc R U P A 1
H28B H 0.3026 0.3331 0.5528 0.073 Uiso 0.554(5) 1 calc R U P A 1
H28C H 0.2502 0.2414 0.5801 0.073 Uiso 0.446(5) 1 calc R U P A 2
H28D H 0.3780 0.1625 0.5465 0.073 Uiso 0.446(5) 1 calc R U P A 2
C29A C 0.4002(4) 0.1991(4) 0.50638(17) 0.0429(9) Uani 0.554(5) 1 d D . P A 1
H29A H 0.4626 0.2750 0.4828 0.064 Uiso 0.554(5) 1 calc R U P A 1
H29B H 0.3045 0.1537 0.4750 0.064 Uiso 0.554(5) 1 calc R U P A 1
H29C H 0.4637 0.1270 0.5176 0.064 Uiso 0.554(5) 1 calc R U P A 1
C29B C 0.3806(5) 0.3691(5) 0.51016(19) 0.0407(11) Uani 0.446(5) 1 d D . P A 2
H29D H 0.3497 0.4572 0.5283 0.061 Uiso 0.446(5) 1 calc R U P A 2
H29E H 0.3137 0.3303 0.4661 0.061 Uiso 0.446(5) 1 calc R U P A 2
H29F H 0.4918 0.3907 0.5012 0.061 Uiso 0.446(5) 1 calc R U P A 2

loop_
_atom_site_aniso_label
_atom_site_aniso_U_11
_atom_site_aniso_U_22
_atom_site_aniso_U_33
_atom_site_aniso_U_23
_atom_site_aniso_U_13
_atom_site_aniso_U_12
O5 0.0352(6) 0.0251(5) 0.0203(5) -0.0004(4) 0.0059(4) 0.0072(4)
O2 0.0366(6) 0.0278(5) 0.0224(5) 0.0002(4) -0.0031(4) 0.0118(4)
O3 0.0334(6) 0.0232(5) 0.0279(5) 0.0015(4) 0.0049(4) 0.0098(4)
O4 0.0375(6) 0.0298(5) 0.0331(6) 0.0035(4) 0.0000(5) 0.0182(5)
O6 0.0734(9) 0.0339(6) 0.0227(6) 0.0049(5) 0.0037(5) 0.0291(6)
O7 0.0460(7) 0.0417(6) 0.0246(6) 0.0013(5) 0.0004(5) 0.0088(5)
O1 0.0487(7) 0.0577(8) 0.0214(6) -0.0099(5) 0.0033(5) 0.0104(6)
N2 0.0417(7) 0.0223(6) 0.0190(6) -0.0012(5) -0.0006(5) 0.0127(5)
N3 0.0209(6) 0.0229(6) 0.0259(6) 0.0030(5) 0.0032(5) 0.0065(5)
N1 0.0380(7) 0.0244(6) 0.0186(6) 0.0001(5) -0.0002(5) 0.0109(5)
C8 0.0253(7) 0.0225(7) 0.0212(7) -0.0010(5) -0.0004(5) 0.0030(5)
C5 0.0221(7) 0.0261(7) 0.0201(7) -0.0011(5) 0.0020(5) 0.0012(5)
C13 0.0240(7) 0.0221(7) 0.0205(7) 0.0011(5) 0.0041(5) 0.0031(5)
C10 0.0318(8) 0.0261(7) 0.0143(6) -0.0009(5) -0.0021(5) 0.0110(6)
C6 0.0244(7) 0.0270(7) 0.0253(7) 0.0003(6) 0.0022(6) 0.0050(6)
C9 0.0276(7) 0.0248(7) 0.0194(7) -0.0024(5) -0.0012(6) 0.0081(6)
C14 0.0220(7) 0.0240(7) 0.0270(7) 0.0021(6) 0.0045(6) 0.0032(5)
C22 0.0204(7) 0.0268(7) 0.0254(7) 0.0025(6) 0.0010(5) 0.0075(5)
C11 0.0327(8) 0.0216(7) 0.0190(7) 0.0007(5) 0.0001(6) 0.0084(6)
C2 0.0276(8) 0.0423(9) 0.0202(8) -0.0053(6) 0.0034(6) 0.0015(6)
C18 0.0250(7) 0.0293(7) 0.0343(8) 0.0063(6) 0.0107(6) 0.0099(6)
C26 0.0225(7) 0.0255(7) 0.0330(8) 0.0043(6) -0.0047(6) 0.0039(6)
C12 0.0383(8) 0.0288(7) 0.0209(7) -0.0013(6) -0.0007(6) 0.0156(6)
C23 0.0260(7) 0.0276(7) 0.0329(8) 0.0055(6) 0.0031(6) 0.0066(6)
C15 0.0275(7) 0.0256(7) 0.0305(8) 0.0035(6) 0.0023(6) 0.0046(6)
C7 0.0263(8) 0.0317(8) 0.0305(8) -0.0075(6) 0.0046(6) 0.0046(6)
C24 0.0310(8) 0.0308(8) 0.0373(9) 0.0063(7) 0.0007(7) 0.0097(6)
C19 0.0361(8) 0.0269(7) 0.0351(9) 0.0021(6) 0.0120(7) 0.0084(6)
C16 0.0339(8) 0.0275(8) 0.0399(9) 0.0064(7) 0.0031(7) 0.0017(6)
C4 0.0418(9) 0.0289(8) 0.0239(8) 0.0011(6) 0.0016(6) 0.0096(7)
C3 0.0424(9) 0.0405(9) 0.0217(8) 0.0039(7) 0.0001(7) 0.0082(7)
C27 0.0374(9) 0.0497(10) 0.0241(8) -0.0011(7) 0.0006(7) -0.0024(7)
C25 0.0481(10) 0.0311(8) 0.0463(10) 0.0118(7) 0.0014(8) 0.0123(7)
C20 0.0419(10) 0.0526(11) 0.0466(11) -0.0080(9) 0.0167(8) 0.0107(8)
C1 0.0462(11) 0.0698(13) 0.0316(10) -0.0191(9) 0.0062(8) 0.0124(9)
C21 0.0629(12) 0.0462(10) 0.0391(10) -0.0001(8) 0.0201(9) 0.0120(9)
C17 0.0493(11) 0.0353(10) 0.0864(17) 0.0287(10) -0.0107(11) -0.0050(8)
C28 0.0844(16) 0.0381(10) 0.0458(12) -0.0012(9) -0.0296(11) -0.0035(10)
C29A 0.0424(18) 0.0515(19) 0.0304(17) -0.0109(14) 0.0024(13) 0.0048(14)
C29B 0.049(2) 0.055(2) 0.0230(19) 0.0011(16) -0.0011(16) 0.0254(19)

loop_
_atom_type_symbol
_atom_type_description
_atom_type_scat_dispersion_real
_atom_type_scat_dispersion_imag
_atom_type_scat_source
C C 0.0181 0.0091 'International Tables Vol C Tables 4.2.6.8 and 6.1.1.4'
H H 0.0000 0.0000 'International Tables Vol C Tables 4.2.6.8 and 6.1.1.4'
N N 0.0311 0.0180 'International Tables Vol C Tables 4.2.6.8 and 6.1.1.4'
O O 0.0492 0.0322 'International Tables Vol C Tables 4.2.6.8 and 6.1.1.4'

loop_
_exptl_crystal_face_index_h
_exptl_crystal_face_index_k
_exptl_crystal_face_index_l
_exptl_crystal_face_perp_dist
-1 5 0 0.1323
1 -5 0 0.1323
5 0 4 0.0519
-5 0 -4 0.0519
-1 0 5 0.0064
1 0 -5 0.0064

loop_
_geom_angle_atom_site_label_1
_geom_angle_atom_site_label_2
_geom_angle_atom_site_label_3
_geom_angle
_geom_angle_site_symmetry_1
_geom_angle_site_symmetry_3
_geom_angle_publ_flag
C10 O3 H3 109.5 . . ?
H7A O7 H7B 104.5 . . ?
C2 O1 C1 117.02(14) . . ?
C8 N2 H2 119.2 . . ?
C8 N2 C9 121.54(12) . . ?
C9 N2 H2 119.2 . . ?
C22 N3 C14 106.00(10) . . ?
C22 N3 C26 111.18(11) . . ?
C18 N3 C14 111.10(11) . . ?
C18 N3 C22 111.56(11) . . ?
C18 N3 C26 106.08(11) . . ?
C26 N3 C14 111.01(11) . . ?
C8 N1 H1 115.5 . . ?
C8 N1 C5 128.91(12) . . ?
C5 N1 H1 115.5 . . ?
O2 C8 N2 121.99(13) . . ?
O2 C8 N1 124.94(13) . . ?
N2 C8 N1 113.08(12) . . ?
C6 C5 N1 116.43(13) . . ?
C6 C5 C4 118.50(14) . . ?
C4 C5 N1 125.07(13) . . ?
O5 C13 C12 116.53(12) . . ?
O6 C13 O5 124.37(13) . . ?
O6 C13 C12 119.09(13) . . ?
O3 C10 C9 114.63(12) . . ?
O4 C10 O3 124.29(14) . . ?
O4 C10 C9 120.94(14) . . ?
C5 C6 H6 119.3 . . ?
C7 C6 C5 121.38(14) . . ?
C7 C6 H6 119.3 . . ?
N2 C9 C10 113.28(12) . . ?
N2 C9 H9 108.2 . . ?
N2 C9 C11 109.05(11) . . ?
C10 C9 H9 108.2 . . ?
C10 C9 C11 109.69(11) . . ?
C11 C9 H9 108.2 . . ?
N3 C14 H14A 108.3 . . ?
N3 C14 H14B 108.3 . . ?
H14A C14 H14B 107.4 . . ?
C15 C14 N3 115.92(12) . . ?
C15 C14 H14A 108.3 . . ?
C15 C14 H14B 108.3 . . ?
N3 C22 H22A 108.2 . . ?
N3 C22 H22B 108.2 . . ?
N3 C22 C23 116.47(11) . . ?
H22A C22 H22B 107.3 . . ?
C23 C22 H22A 108.2 . . ?
C23 C22 H22B 108.2 . . ?
C9 C11 H11A 109.0 . . ?
C9 C11 H11B 109.0 . . ?
H11A C11 H11B 107.8 . . ?
C12 C11 C9 112.96(11) . . ?
C12 C11 H11A 109.0 . . ?
C12 C11 H11B 109.0 . . ?
O1 C2 C7 124.87(15) . . ?
O1 C2 C3 115.92(15) . . ?
C7 C2 C3 119.21(14) . . ?
N3 C18 H18A 108.3 . . ?
N3 C18 H18B 108.3 . . ?
H18A C18 H18B 107.4 . . ?
C19 C18 N3 115.95(12) . . ?
C19 C18 H18A 108.3 . . ?
C19 C18 H18B 108.3 . . ?
N3 C26 H26A 108.3 . . ?
N3 C26 H26B 108.3 . . ?
H26A C26 H26B 107.4 . . ?
C27 C26 N3 115.93(12) . . ?
C27 C26 H26A 108.3 . . ?
C27 C26 H26B 108.3 . . ?
C13 C12 C11 115.70(12) . . ?
C13 C12 H12A 108.4 . . ?
C13 C12 H12B 108.4 . . ?
C11 C12 H12A 108.4 . . ?
C11 C12 H12B 108.4 . . ?
H12A C12 H12B 107.4 . . ?
C22 C23 H23A 110.0 . . ?
C22 C23 H23B 110.0 . . ?
C22 C23 C24 108.38(12) . . ?
H23A C23 H23B 108.4 . . ?
C24 C23 H23A 110.0 . . ?
C24 C23 H23B 110.0 . . ?
C14 C15 H15A 109.8 . . ?
C14 C15 H15B 109.8 . . ?
C14 C15 C16 109.30(12) . . ?
H15A C15 H15B 108.3 . . ?
C16 C15 H15A 109.8 . . ?
C16 C15 H15B 109.8 . . ?
C6 C7 H7 120.1 . . ?
C2 C7 C6 119.80(14) . . ?
C2 C7 H7 120.1 . . ?
C23 C24 H24A 109.0 . . ?
C23 C24 H24B 109.0 . . ?
H24A C24 H24B 107.8 . . ?
C25 C24 C23 112.89(14) . . ?
C25 C24 H24A 109.0 . . ?
C25 C24 H24B 109.0 . . ?
C18 C19 H19A 109.7 . . ?
C18 C19 H19B 109.7 . . ?
C18 C19 C20 109.76(14) . . ?
H19A C19 H19B 108.2 . . ?
C20 C19 H19A 109.7 . . ?
C20 C19 H19B 109.7 . . ?
C15 C16 H16A 109.3 . . ?
C15 C16 H16B 109.3 . . ?
H16A C16 H16B 108.0 . . ?
C17 C16 C15 111.42(14) . . ?
C17 C16 H16A 109.3 . . ?
C17 C16 H16B 109.3 . . ?
C5 C4 H4 120.0 . . ?
C3 C4 C5 120.03(14) . . ?
C3 C4 H4 120.0 . . ?
C2 C3 H3A 119.5 . . ?
C4 C3 C2 121.08(15) . . ?
C4 C3 H3A 119.5 . . ?
C26 C27 H27A 109.6 . . ?
C26 C27 H27B 109.6 . . ?
C26 C27 C28 110.07(17) . . ?
H27A C27 H27B 108.2 . . ?
C28 C27 H27A 109.6 . . ?
C28 C27 H27B 109.6 . . ?
C24 C25 H25A 109.5 . . ?
C24 C25 H25B 109.5 . . ?
C24 C25 H25C 109.5 . . ?
H25A C25 H25B 109.5 . . ?
H25A C25 H25C 109.5 . . ?
H25B C25 H25C 109.5 . . ?
C19 C20 H20A 108.8 . . ?
C19 C20 H20B 108.8 . . ?
H20A C20 H20B 107.7 . . ?
C21 C20 C19 113.83(17) . . ?
C21 C20 H20A 108.8 . . ?
C21 C20 H20B 108.8 . . ?
O1 C1 H1A 109.5 . . ?
O1 C1 H1B 109.5 . . ?
O1 C1 H1C 109.5 . . ?
H1A C1 H1B 109.5 . . ?
H1A C1 H1C 109.5 . . ?
H1B C1 H1C 109.5 . . ?
C20 C21 H21A 109.5 . . ?
C20 C21 H21B 109.5 . . ?
C20 C21 H21C 109.5 . . ?
H21A C21 H21B 109.5 . . ?
H21A C21 H21C 109.5 . . ?
H21B C21 H21C 109.5 . . ?
C16 C17 H17A 109.5 . . ?
C16 C17 H17B 109.5 . . ?
C16 C17 H17C 109.5 . . ?
H17A C17 H17B 109.5 . . ?
H17A C17 H17C 109.5 . . ?
H17B C17 H17C 109.5 . . ?
C27 C28 H28A 106.9 . . ?
C27 C28 H28B 106.9 . . ?
C27 C28 H28C 110.6 . . ?
C27 C28 H28D 110.6 . . ?
C27 C28 C29B 105.5(2) . . ?
H28A C28 H28B 106.7 . . ?
H28C C28 H28D 108.8 . . ?
C29A C28 C27 121.9(3) . . ?
C29A C28 H28A 106.9 . . ?
C29A C28 H28B 106.9 . . ?
C29B C28 H28C 110.6 . . ?
C29B C28 H28D 110.6 . . ?
C28 C29A H29A 109.5 . . ?
C28 C29A H29B 109.5 . . ?
C28 C29A H29C 109.5 . . ?
H29A C29A H29B 109.5 . . ?
H29A C29A H29C 109.5 . . ?
H29B C29A H29C 109.5 . . ?
C28 C29B H29D 109.5 . . ?
C28 C29B H29E 109.5 . . ?
C28 C29B H29F 109.5 . . ?
H29D C29B H29E 109.5 . . ?
H29D C29B H29F 109.5 . . ?
H29E C29B H29F 109.5 . . ?

loop_
_geom_bond_atom_site_label_1
_geom_bond_atom_site_label_2
_geom_bond_distance
_geom_bond_site_symmetry_2
_geom_bond_publ_flag
O5 C13 1.2728(18) . ?
O2 C8 1.2378(18) . ?
O3 H3 0.8400 . ?
O3 C10 1.3155(19) . ?
O4 C10 1.2138(18) . ?
O6 C13 1.2328(18) . ?
O7 H7A 0.8702 . ?
O7 H7B 0.8697 . ?
O1 C2 1.3767(19) . ?
O1 C1 1.418(2) . ?
N2 H2 0.8800 . ?
N2 C8 1.3595(19) . ?
N2 C9 1.4465(18) . ?
N3 C14 1.5203(18) . ?
N3 C22 1.5183(17) . ?
N3 C18 1.5167(18) . ?
N3 C26 1.5194(19) . ?
N1 H1 0.8800 . ?
N1 C8 1.3652(19) . ?
N1 C5 1.4037(19) . ?
C5 C6 1.389(2) . ?
C5 C4 1.396(2) . ?
C13 C12 1.517(2) . ?
C10 C9 1.518(2) . ?
C6 H6 0.9500 . ?
C6 C7 1.389(2) . ?
C9 H9 1.0000 . ?
C9 C11 1.5354(19) . ?
C14 H14A 0.9900 . ?
C14 H14B 0.9900 . ?
C14 C15 1.517(2) . ?
C22 H22A 0.9900 . ?
C22 H22B 0.9900 . ?
C22 C23 1.519(2) . ?
C11 H11A 0.9900 . ?
C11 H11B 0.9900 . ?
C11 C12 1.518(2) . ?
C2 C7 1.383(2) . ?
C2 C3 1.389(2) . ?
C18 H18A 0.9900 . ?
C18 H18B 0.9900 . ?
C18 C19 1.512(2) . ?
C26 H26A 0.9900 . ?
C26 H26B 0.9900 . ?
C26 C27 1.509(2) . ?
C12 H12A 0.9900 . ?
C12 H12B 0.9900 . ?
C23 H23A 0.9900 . ?
C23 H23B 0.9900 . ?
C23 C24 1.529(2) . ?
C15 H15A 0.9900 . ?
C15 H15B 0.9900 . ?
C15 C16 1.525(2) . ?
C7 H7 0.9500 . ?
C24 H24A 0.9900 . ?
C24 H24B 0.9900 . ?
C24 C25 1.521(2) . ?
C19 H19A 0.9900 . ?
C19 H19B 0.9900 . ?
C19 C20 1.518(2) . ?
C16 H16A 0.9900 . ?
C16 H16B 0.9900 . ?
C16 C17 1.523(2) . ?
C4 H4 0.9500 . ?
C4 C3 1.384(2) . ?
C3 H3A 0.9500 . ?
C27 H27A 0.9900 . ?
C27 H27B 0.9900 . ?
C27 C28 1.518(2) . ?
C25 H25A 0.9800 . ?
C25 H25B 0.9800 . ?
C25 H25C 0.9800 . ?
C20 H20A 0.9900 . ?
C20 H20B 0.9900 . ?
C20 C21 1.504(3) . ?
C1 H1A 0.9800 . ?
C1 H1B 0.9800 . ?
C1 H1C 0.9800 . ?
C21 H21A 0.9800 . ?
C21 H21B 0.9800 . ?
C21 H21C 0.9800 . ?
C17 H17A 0.9800 . ?
C17 H17B 0.9800 . ?
C17 H17C 0.9800 . ?
C28 H28A 0.9900 . ?
C28 H28B 0.9900 . ?
C28 H28C 0.9900 . ?
C28 H28D 0.9900 . ?
C28 C29A 1.337(4) . ?
C28 C29B 1.567(4) . ?
C29A H29A 0.9800 . ?
C29A H29B 0.9800 . ?
C29A H29C 0.9800 . ?
C29B H29D 0.9800 . ?
C29B H29E 0.9800 . ?
C29B H29F 0.9800 . ?

loop_
_geom_torsion_atom_site_label_1
_geom_torsion_atom_site_label_2
_geom_torsion_atom_site_label_3
_geom_torsion_atom_site_label_4
_geom_torsion
_geom_torsion_site_symmetry_1
_geom_torsion_site_symmetry_2
_geom_torsion_site_symmetry_3
_geom_torsion_site_symmetry_4
_geom_torsion_publ_flag
O5 C13 C12 C11 -175.37(13) . . . . ?
O3 C10 C9 N2 42.85(16) . . . . ?
O3 C10 C9 C11 -79.24(15) . . . . ?
O4 C10 C9 N2 -141.34(14) . . . . ?
O4 C10 C9 C11 96.57(16) . . . . ?
O6 C13 C12 C11 5.9(2) . . . . ?
O1 C2 C7 C6 178.72(14) . . . . ?
O1 C2 C3 C4 -179.23(15) . . . . ?
N2 C9 C11 C12 -177.85(13) . . . . ?
N3 C14 C15 C16 170.75(13) . . . . ?
N3 C22 C23 C24 177.11(13) . . . . ?
N3 C18 C19 C20 179.19(13) . . . . ?
N3 C26 C27 C28 -174.98(14) . . . . ?
N1 C5 C6 C7 179.72(13) . . . . ?
N1 C5 C4 C3 179.83(15) . . . . ?
C8 N2 C9 C10 54.88(18) . . . . ?
C8 N2 C9 C11 177.33(13) . . . . ?
C8 N1 C5 C6 172.25(14) . . . . ?
C8 N1 C5 C4 -7.7(2) . . . . ?
C5 N1 C8 O2 0.5(3) . . . . ?
C5 N1 C8 N2 -179.20(14) . . . . ?
C5 C6 C7 C2 0.7(2) . . . . ?
C5 C4 C3 C2 0.2(3) . . . . ?
C10 C9 C11 C12 -53.27(17) . . . . ?
C6 C5 C4 C3 -0.1(2) . . . . ?
C9 N2 C8 O2 -5.8(2) . . . . ?
C9 N2 C8 N1 173.84(13) . . . . ?
C9 C11 C12 C13 -176.49(13) . . . . ?
C14 N3 C22 C23 178.29(12) . . . . ?
C14 N3 C18 C19 -58.01(16) . . . . ?
C14 N3 C26 C27 62.62(16) . . . . ?
C14 C15 C16 C17 -178.87(16) . . . . ?
C22 N3 C14 C15 -179.44(12) . . . . ?
C22 N3 C18 C19 60.03(16) . . . . ?
C22 N3 C26 C27 -55.12(17) . . . . ?
C22 C23 C24 C25 179.82(14) . . . . ?
C18 N3 C14 C15 -58.08(16) . . . . ?
C18 N3 C22 C23 57.23(16) . . . . ?
C18 N3 C26 C27 -176.58(13) . . . . ?
C18 C19 C20 C21 178.76(15) . . . . ?
C26 N3 C14 C15 59.71(16) . . . . ?
C26 N3 C22 C23 -60.98(16) . . . . ?
C26 N3 C18 C19 -178.75(12) . . . . ?
C26 C27 C28 C29A 176.9(2) . . . . ?
C26 C27 C28 C29B 102.1(2) . . . . ?
C7 C2 C3 C4 0.1(2) . . . . ?
C4 C5 C6 C7 -0.3(2) . . . . ?
C3 C2 C7 C6 -0.6(2) . . . . ?
C1 O1 C2 C7 12.5(2) . . . . ?
C1 O1 C2 C3 -168.23(16) . . . . ?

loop_
_exptl_oxdiff_crystal_face_indexfrac_h
_exptl_oxdiff_crystal_face_indexfrac_k
_exptl_oxdiff_crystal_face_indexfrac_l
_exptl_oxdiff_crystal_face_x
_exptl_oxdiff_crystal_face_y
_exptl_oxdiff_crystal_face_z
-0.9994 4.9970 -0.0046 -0.0921 -0.2257 0.7725
0.9994 -4.9970 0.0046 0.0921 0.2257 -0.7725
5.0045 -0.0005 3.9954 -0.2168 -0.9339 -0.2985
-5.0045 0.0005 -3.9954 0.2168 0.9339 0.2985
-0.9994 -0.0018 5.0007 -0.4163 0.0926 0.0088
0.9994 0.0018 -5.0007 0.4163 -0.0926 -0.0088
